data_2234529
loop_
_publ_author_name
'Suchetan, P. A.'
'Foro, Sabine'
'Gowda, B. Thimme'

_publ_section_title
;
 <i>N</i>-(3-Methylbenzoyl)benzenesulfonamide
;
_journal_coeditor_code BT5866
_journal_issue 5
_journal_name_full 'Acta Crystallographica Section E'
_journal_page_first o1327
_journal_paper_doi 10.1107/S1600536812013931
_journal_volume 68
_journal_year 2012
_chemical_formula_iupac 'C14 H13 N O3 S'
_chemical_formula_moiety 'C14 H13 N O3 S'
_chemical_formula_sum 'C14 H13 N O3 S'
_chemical_formula_weight 275.31
_chemical_name_systematic
;
<i>N</i>-(3-Methylbenzoyl)benzenesulfonamide
;
_space_group_IT_number 14
_symmetry_cell_setting monoclinic
_symmetry_space_group_name_Hall '-P 2ybc'
_symmetry_space_group_name_H-M 'P 1 21/c 1'
_atom_sites_solution_hydrogens geom
_atom_sites_solution_primary direct
_atom_sites_solution_secondary difmap
_audit_creation_method SHELXL-97
_cell_angle_alpha 90.00
_cell_angle_beta 100.920(7)
_cell_angle_gamma 90.00
_cell_formula_units_Z 12
_cell_length_a 11.6028(8)
_cell_length_b 35.100(3)
_cell_length_c 10.4886(8)
_cell_measurement_reflns_used 3245
_cell_measurement_temperature 293(2)
_cell_measurement_theta_max 27.87
_cell_measurement_theta_min 2.63
_cell_volume 4194.2(6)
_computing_cell_refinement
;
CrysAlis RED (Oxford Diffraction, 2009)
;
_computing_data_collection
;
CrysAlis CCD (Oxford Diffraction, 2009)
;
_computing_data_reduction
;
CrysAlis RED (Oxford Diffraction, 2009)
;
_computing_molecular_graphics 'PLATON (Spek, 2009)'
_computing_publication_material 'SHELXL97 (Sheldrick, 2008)'
_computing_structure_refinement 'SHELXL97 (Sheldrick, 2008)'
_computing_structure_solution 'SHELXS97 (Sheldrick, 2008)'
_diffrn_ambient_temperature 293(2)
_diffrn_measured_fraction_theta_full 0.986
_diffrn_measured_fraction_theta_max 0.986
_diffrn_measurement_device_type
;
Oxford Diffraction Xcalibur diffractometer
with a Sapphire CCD detector
;
_diffrn_measurement_method
;
Rotation method data acquisition using omega
;
_diffrn_radiation_monochromator graphite
_diffrn_radiation_source 'fine-focus sealed tube'
_diffrn_radiation_type MoK\a
_diffrn_radiation_wavelength 0.71073
_diffrn_reflns_av_R_equivalents 0.0454
_diffrn_reflns_av_sigmaI/netI 0.0834
_diffrn_reflns_limit_h_max 13
_diffrn_reflns_limit_h_min -8
_diffrn_reflns_limit_k_max 28
_diffrn_reflns_limit_k_min -41
_diffrn_reflns_limit_l_max 12
_diffrn_reflns_limit_l_min -12
_diffrn_reflns_number 15537
_diffrn_reflns_theta_full 25.03
_diffrn_reflns_theta_max 25.03
_diffrn_reflns_theta_min 2.63
_diffrn_standards_decay_% 0
_diffrn_standards_number 0
_exptl_absorpt_coefficient_mu 0.234
_exptl_absorpt_correction_T_max 0.9907
_exptl_absorpt_correction_T_min 0.9000
_exptl_absorpt_correction_type multi-scan
_exptl_absorpt_process_details
;
(CrysAlis RED; Oxford Diffraction, 2009)
;
_exptl_crystal_colour colourless
_exptl_crystal_density_diffrn 1.308
_exptl_crystal_density_method 'not measured'
_exptl_crystal_description plate
_exptl_crystal_F_000 1728
_exptl_crystal_size_max 0.46
_exptl_crystal_size_mid 0.30
_exptl_crystal_size_min 0.04
_refine_diff_density_max 0.302
_refine_diff_density_min -0.330
_refine_ls_extinction_method none
_refine_ls_goodness_of_fit_ref 1.292
_refine_ls_hydrogen_treatment mixed
_refine_ls_matrix_type full
_refine_ls_number_parameters 526
_refine_ls_number_reflns 7317
_refine_ls_number_restraints 3
_refine_ls_restrained_S_all 1.291
_refine_ls_R_factor_all 0.1657
_refine_ls_R_factor_gt 0.0968
_refine_ls_shift/su_max 0.000
_refine_ls_shift/su_mean 0.000
_refine_ls_structure_factor_coef Fsqd
_refine_ls_weighting_details 'calc w=1/[\s^2^(Fo^2^)+(0.0000P)^2^+7.5834P] where P=(Fo^2^+2Fc^2^)/3'
_refine_ls_weighting_scheme calc
_refine_ls_wR_factor_gt 0.1264
_refine_ls_wR_factor_ref 0.1462
_reflns_number_gt 4440
_reflns_number_total 7317
_reflns_threshold_expression I>2\s(I)
_cod_data_source_file bt5866.cif
_cod_data_source_block I
_cod_original_sg_symbol_H-M 'P 21/c'
_cod_database_code 2234529
_cod_database_fobs_code 2234529

loop_
_symmetry_equiv_pos_as_xyz
'x, y, z'
'-x, y+1/2, -z+1/2'
'-x, -y, -z'
'x, -y-1/2, z-1/2'

loop_
_atom_site_type_symbol
_atom_site_label
_atom_site_fract_x
_atom_site_fract_y
_atom_site_fract_z
_atom_site_U_iso_or_equiv
_atom_site_adp_type
_atom_site_calc_flag
_atom_site_refinement_flags
_atom_site_occupancy
_atom_site_symmetry_multiplicity
C C1 0.1661(4) 0.20368(14) 0.9680(5) 0.0404(13) Uani d . 1 1
C C2 0.2356(5) 0.23047(17) 0.9252(6) 0.0666(18) Uani d . 1 1
H H2 0.3169 0.2286 0.9466 0.080 Uiso calc R 1 1
C C3 0.1831(7) 0.2603(2) 0.8495(7) 0.089(2) Uani d . 1 1
H H3 0.2294 0.2785 0.8192 0.107 Uiso calc R 1 1
C C4 0.0632(7) 0.2631(2) 0.8189(7) 0.088(2) Uani d . 1 1
H H4 0.0282 0.2833 0.7686 0.105 Uiso calc R 1 1
C C5 -0.0049(6) 0.2361(2) 0.8625(7) 0.078(2) Uani d . 1 1
H H5 -0.0863 0.2380 0.8410 0.094 Uiso calc R 1 1
C C6 0.0452(5) 0.20613(16) 0.9377(6) 0.0565(16) Uani d . 1 1
H H6 -0.0014 0.1879 0.9675 0.068 Uiso calc R 1 1
C C7 0.2962(5) 0.12424(15) 0.8764(5) 0.0456(14) Uani d . 1 1
C C8 0.2903(4) 0.08623(14) 0.8128(5) 0.0398(13) Uani d . 1 1
C C9 0.3140(5) 0.08350(17) 0.6894(6) 0.0600(17) Uani d . 1 1
H H9 0.3306 0.1055 0.6470 0.072 Uiso calc R 1 1
C C10 0.3136(6) 0.04891(19) 0.6271(6) 0.0654(18) Uani d . 1 1
C C11 0.2922(5) 0.01670(18) 0.6924(7) 0.0638(18) Uani d . 1 1
H H11 0.2939 -0.0069 0.6528 0.077 Uiso calc R 1 1
C C12 0.2686(5) 0.01875(17) 0.8150(7) 0.0646(18) Uani d . 1 1
H H12 0.2539 -0.0034 0.8579 0.078 Uiso calc R 1 1
C C13 0.2665(5) 0.05358(15) 0.8749(6) 0.0518(15) Uani d . 1 1
H H13 0.2488 0.0550 0.9576 0.062 Uiso calc R 1 1
C C14 0.3375(9) 0.0467(2) 0.4911(7) 0.142(4) Uani d . 1 1
H H14A 0.4206 0.0455 0.4943 0.170 Uiso calc R 1 1
H H14B 0.3059 0.0688 0.4432 0.170 Uiso calc R 1 1
H H14C 0.3011 0.0242 0.4492 0.170 Uiso calc R 1 1
N N1 0.2269(4) 0.12842(11) 0.9691(4) 0.0408(11) Uani d D 1 1
H H1N 0.172(3) 0.1133(11) 0.979(5) 0.049 Uiso d D 1 1
O O1 0.1566(3) 0.15579(10) 1.1538(3) 0.0563(10) Uani d . 1 1
O O2 0.3507(3) 0.17572(10) 1.1137(4) 0.0588(11) Uani d . 1 1
O O3 0.3556(4) 0.15030(11) 0.8490(4) 0.0723(13) Uani d . 1 1
S S1 0.23040(12) 0.16583(4) 1.06531(14) 0.0439(4) Uani d . 1 1
C C15 0.5844(5) 0.12158(15) 0.3849(5) 0.0477(14) Uani d . 1 1
C C16 0.4896(5) 0.14058(17) 0.4163(6) 0.0617(17) Uani d . 1 1
H H16 0.4226 0.1448 0.3536 0.074 Uiso calc R 1 1
C C17 0.4954(7) 0.1532(2) 0.5411(8) 0.083(2) Uani d . 1 1
H H17 0.4322 0.1662 0.5634 0.099 Uiso calc R 1 1
C C18 0.5945(8) 0.1468(2) 0.6327(7) 0.095(3) Uani d . 1 1
H H18 0.5977 0.1552 0.7174 0.113 Uiso calc R 1 1
C C19 0.6884(7) 0.1283(2) 0.6011(7) 0.099(3) Uani d . 1 1
H H19 0.7554 0.1242 0.6640 0.118 Uiso calc R 1 1
C C20 0.6843(6) 0.11550(19) 0.4757(6) 0.074(2) Uani d . 1 1
H H20 0.7482 0.1030 0.4533 0.089 Uiso calc R 1 1
C C21 0.6831(4) 0.16510(14) 0.1471(5) 0.0372(12) Uani d . 1 1
C C22 0.6719(4) 0.19969(14) 0.0646(5) 0.0373(12) Uani d . 1 1
C C23 0.5861(4) 0.20471(14) -0.0453(5) 0.0399(13) Uani d . 1 1
H H23 0.5313 0.1855 -0.0707 0.048 Uiso calc R 1 1
C C24 0.5803(5) 0.23784(17) -0.1181(5) 0.0515(15) Uani d . 1 1
C C25 0.6612(6) 0.26632(17) -0.0762(7) 0.0692(19) Uani d . 1 1
H H25 0.6570 0.2891 -0.1223 0.083 Uiso calc R 1 1
C C26 0.7470(7) 0.26166(19) 0.0314(7) 0.082(2) Uani d . 1 1
H H26 0.8012 0.2810 0.0574 0.098 Uiso calc R 1 1
C C27 0.7531(5) 0.22833(17) 0.1012(6) 0.0609(17) Uani d . 1 1
H H27 0.8123 0.2250 0.1736 0.073 Uiso calc R 1 1
C C28 0.4903(6) 0.2429(2) -0.2401(6) 0.083(2) Uani d . 1 1
H H28A 0.4304 0.2238 -0.2437 0.100 Uiso calc R 1 1
H H28B 0.5273 0.2403 -0.3142 0.100 Uiso calc R 1 1
H H28C 0.4556 0.2677 -0.2405 0.100 Uiso calc R 1 1
N N2 0.5845(4) 0.14267(12) 0.1351(4) 0.0414(11) Uani d D 1 1
H H2N 0.516(2) 0.1500(13) 0.099(4) 0.050 Uiso d D 1 1
O O4 0.4570(3) 0.09120(10) 0.1793(4) 0.0667(12) Uani d . 1 1
O O5 0.6724(4) 0.08030(10) 0.2222(4) 0.0646(12) Uani d . 1 1
O O6 0.7731(3) 0.15704(10) 0.2228(3) 0.0512(10) Uani d . 1 1
S S2 0.57382(13) 0.10423(4) 0.22610(14) 0.0492(4) Uani d . 1 1
C C29 0.8038(4) 0.06031(14) -0.0737(4) 0.0378(13) Uani d . 1 1
C C30 0.8412(5) 0.02571(15) -0.1099(5) 0.0462(14) Uani d . 1 1
H H30 0.9209 0.0204 -0.1005 0.055 Uiso calc R 1 1
C C31 0.7585(6) -0.00106(17) -0.1605(5) 0.0592(16) Uani d . 1 1
H H31 0.7826 -0.0246 -0.1867 0.071 Uiso calc R 1 1
C C32 0.6408(6) 0.00656(19) -0.1728(6) 0.0678(19) Uani d . 1 1
H H32 0.5857 -0.0118 -0.2066 0.081 Uiso calc R 1 1
C C33 0.6045(5) 0.04131(19) -0.1353(6) 0.0711(19) Uani d . 1 1
H H33 0.5247 0.0463 -0.1432 0.085 Uiso calc R 1 1
C C34 0.6850(5) 0.06871(17) -0.0862(5) 0.0548(16) Uani d . 1 1
H H34 0.6607 0.0924 -0.0618 0.066 Uiso calc R 1 1
C C35 0.9608(4) 0.06864(16) 0.2280(5) 0.0430(14) Uani d . 1 1
C C36 0.9756(4) 0.07833(17) 0.3685(5) 0.0479(14) Uani d . 1 1
C C37 1.0054(5) 0.11455(18) 0.4134(5) 0.0580(17) Uani d . 1 1
H H37 1.0161 0.1336 0.3550 0.070 Uiso calc R 1 1
C C38 1.0198(6) 0.1230(2) 0.5453(6) 0.076(2) Uani d . 1 1
C C39 1.0025(6) 0.0938(3) 0.6276(7) 0.090(3) Uani d . 1 1
H H39 1.0115 0.0988 0.7160 0.108 Uiso calc R 1 1
C C40 0.9728(6) 0.0580(3) 0.5849(7) 0.092(3) Uani d . 1 1
H H40 0.9613 0.0391 0.6433 0.110 Uiso calc R 1 1
C C41 0.9598(5) 0.04983(19) 0.4545(7) 0.0698(19) Uani d . 1 1
H H41 0.9405 0.0253 0.4245 0.084 Uiso calc R 1 1
C C42 1.0549(8) 0.1623(2) 0.5946(7) 0.138(4) Uani d . 1 1
H H42A 1.0151 0.1809 0.5347 0.166 Uiso calc R 1 1
H H42B 1.1382 0.1653 0.6025 0.166 Uiso calc R 1 1
H H42C 1.0337 0.1659 0.6779 0.166 Uiso calc R 1 1
N N3 0.9179(4) 0.09775(12) 0.1442(4) 0.0393(10) Uani d D 1 1
H H3N 0.881(4) 0.1165(10) 0.167(5) 0.047 Uiso d D 1 1
O O7 1.0178(3) 0.08427(12) -0.0409(4) 0.0700(13) Uani d . 1 1
O O8 0.8578(4) 0.13197(11) -0.0578(3) 0.0686(12) Uani d . 1 1
O O9 0.9847(4) 0.03767(11) 0.1896(4) 0.0700(12) Uani d . 1 1
S S3 0.90607(13) 0.09578(4) -0.01381(13) 0.0471(4) Uani d . 1 1

loop_
_atom_site_aniso_label
_atom_site_aniso_U_11
_atom_site_aniso_U_22
_atom_site_aniso_U_33
_atom_site_aniso_U_12
_atom_site_aniso_U_13
_atom_site_aniso_U_23
C1 0.038(3) 0.037(3) 0.045(3) 0.006(3) 0.006(3) -0.006(3)
C2 0.050(4) 0.057(4) 0.094(5) 0.002(3) 0.019(4) 0.014(4)
C3 0.078(6) 0.070(5) 0.123(7) 0.004(4) 0.030(5) 0.046(5)
C4 0.084(6) 0.074(5) 0.101(6) 0.019(4) 0.008(5) 0.037(5)
C5 0.058(4) 0.079(5) 0.092(6) 0.016(4) -0.002(4) 0.017(4)
C6 0.051(4) 0.051(4) 0.066(4) 0.001(3) 0.008(3) 0.007(3)
C7 0.042(3) 0.040(3) 0.055(4) -0.005(3) 0.011(3) -0.003(3)
C8 0.030(3) 0.037(3) 0.052(4) -0.007(2) 0.007(3) -0.006(3)
C9 0.074(4) 0.054(4) 0.058(4) -0.011(3) 0.028(3) -0.002(3)
C10 0.082(5) 0.066(5) 0.052(4) -0.009(4) 0.023(4) -0.022(4)
C11 0.067(4) 0.048(4) 0.077(5) -0.009(3) 0.014(4) -0.024(4)
C12 0.077(5) 0.039(4) 0.082(5) -0.003(3) 0.024(4) -0.004(4)
C13 0.057(4) 0.044(4) 0.057(4) 0.000(3) 0.018(3) -0.003(3)
C14 0.239(11) 0.116(7) 0.092(7) -0.016(8) 0.085(7) -0.037(6)
N1 0.038(3) 0.034(3) 0.052(3) -0.010(2) 0.014(2) -0.008(2)
O1 0.078(3) 0.050(2) 0.045(2) 0.006(2) 0.021(2) -0.0014(19)
O2 0.046(2) 0.048(2) 0.072(3) 0.0000(19) -0.015(2) -0.012(2)
O3 0.078(3) 0.047(2) 0.104(4) -0.026(2) 0.049(3) -0.018(2)
S1 0.0458(9) 0.0375(8) 0.0454(9) 0.0031(7) 0.0012(7) -0.0060(7)
C15 0.060(4) 0.037(3) 0.051(4) 0.006(3) 0.023(3) 0.010(3)
C16 0.068(4) 0.063(4) 0.057(4) 0.006(3) 0.020(3) 0.006(3)
C17 0.093(6) 0.085(5) 0.082(6) 0.011(5) 0.045(5) -0.002(5)
C18 0.132(7) 0.110(7) 0.052(5) 0.005(6) 0.045(5) -0.006(5)
C19 0.105(6) 0.143(8) 0.046(5) 0.024(6) 0.010(4) 0.006(5)
C20 0.075(5) 0.099(6) 0.047(4) 0.021(4) 0.009(4) 0.014(4)
C21 0.043(3) 0.036(3) 0.034(3) 0.004(3) 0.010(3) -0.008(3)
C22 0.034(3) 0.039(3) 0.040(3) -0.003(2) 0.010(2) -0.004(3)
C23 0.046(3) 0.031(3) 0.045(3) -0.002(3) 0.013(3) 0.001(3)
C24 0.054(4) 0.053(4) 0.051(4) 0.013(3) 0.020(3) 0.013(3)
C25 0.097(6) 0.041(4) 0.078(5) 0.000(4) 0.038(4) 0.015(4)
C26 0.095(6) 0.064(5) 0.089(6) -0.037(4) 0.023(5) 0.002(4)
C27 0.054(4) 0.064(4) 0.063(4) -0.017(3) 0.007(3) -0.006(4)
C28 0.081(5) 0.092(5) 0.079(5) 0.017(4) 0.023(4) 0.037(4)
N2 0.041(3) 0.037(3) 0.044(3) 0.004(2) 0.001(2) 0.007(2)
O4 0.070(3) 0.048(2) 0.078(3) -0.019(2) 0.004(2) 0.006(2)
O5 0.086(3) 0.044(2) 0.066(3) 0.026(2) 0.020(2) 0.006(2)
O6 0.043(2) 0.056(2) 0.048(2) 0.0163(19) -0.0081(19) -0.0036(19)
S2 0.0638(10) 0.0343(8) 0.0493(9) 0.0036(8) 0.0100(7) 0.0068(7)
C29 0.046(3) 0.044(3) 0.025(3) -0.002(3) 0.010(2) -0.004(2)
C30 0.047(3) 0.054(4) 0.038(3) 0.002(3) 0.008(3) -0.008(3)
C31 0.078(5) 0.050(4) 0.049(4) 0.000(3) 0.008(3) -0.012(3)
C32 0.065(5) 0.063(5) 0.071(5) -0.022(4) 0.001(4) -0.017(4)
C33 0.043(4) 0.078(5) 0.088(5) -0.001(4) 0.000(3) -0.015(4)
C34 0.054(4) 0.052(4) 0.057(4) 0.004(3) 0.006(3) -0.009(3)
C35 0.035(3) 0.050(4) 0.043(4) 0.005(3) 0.006(3) -0.006(3)
C36 0.039(3) 0.057(4) 0.046(4) 0.012(3) 0.002(3) 0.007(3)
C37 0.070(4) 0.066(4) 0.033(3) 0.016(3) -0.003(3) 0.004(3)
C38 0.084(5) 0.091(5) 0.044(4) 0.034(4) -0.013(4) -0.012(4)
C39 0.075(5) 0.157(8) 0.032(4) 0.044(6) -0.004(4) 0.008(5)
C40 0.081(6) 0.142(8) 0.049(5) 0.012(6) 0.006(4) 0.038(5)
C41 0.063(4) 0.076(5) 0.066(5) 0.004(4) 0.002(4) 0.023(4)
C42 0.194(10) 0.126(8) 0.072(6) 0.045(7) -0.030(6) -0.040(6)
N3 0.045(3) 0.041(3) 0.031(2) 0.006(2) 0.005(2) -0.002(2)
O7 0.054(3) 0.102(3) 0.064(3) -0.032(2) 0.036(2) -0.029(2)
O8 0.109(3) 0.049(3) 0.042(2) -0.019(2) -0.001(2) 0.012(2)
O9 0.081(3) 0.054(3) 0.071(3) 0.029(2) 0.004(2) -0.009(2)
S3 0.0568(9) 0.0533(9) 0.0331(8) -0.0165(8) 0.0134(7) -0.0054(7)

loop_
_atom_type_symbol
_atom_type_description
_atom_type_scat_dispersion_real
_atom_type_scat_dispersion_imag
_atom_type_scat_source
C C 0.0033 0.0016 'International Tables Vol C Tables 4.2.6.8 and 6.1.1.4'
H H 0.0000 0.0000 'International Tables Vol C Tables 4.2.6.8 and 6.1.1.4'
N N 0.0061 0.0033 'International Tables Vol C Tables 4.2.6.8 and 6.1.1.4'
O O 0.0106 0.0060 'International Tables Vol C Tables 4.2.6.8 and 6.1.1.4'
S S 0.1246 0.1234 'International Tables Vol C Tables 4.2.6.8 and 6.1.1.4'

loop_
_geom_angle_atom_site_label_1
_geom_angle_atom_site_label_2
_geom_angle_atom_site_label_3
_geom_angle
C2 C1 C6 121.2(5)
C2 C1 S1 119.9(4)
C6 C1 S1 118.9(4)
C1 C2 C3 119.0(6)
C1 C2 H2 120.5
C3 C2 H2 120.5
C4 C3 C2 120.4(6)
C4 C3 H3 119.8
C2 C3 H3 119.8
C5 C4 C3 119.8(6)
C5 C4 H4 120.1
C3 C4 H4 120.1
C4 C5 C6 120.9(6)
C4 C5 H5 119.5
C6 C5 H5 119.5
C5 C6 C1 118.7(6)
C5 C6 H6 120.7
C1 C6 H6 120.7
O3 C7 N1 121.3(5)
O3 C7 C8 123.4(5)
N1 C7 C8 115.3(5)
C13 C8 C9 118.8(5)
C13 C8 C7 122.2(5)
C9 C8 C7 118.9(5)
C8 C9 C10 121.6(6)
C8 C9 H9 119.2
C10 C9 H9 119.2
C11 C10 C9 118.3(6)
C11 C10 C14 120.9(6)
C9 C10 C14 120.7(6)
C12 C11 C10 121.0(6)
C12 C11 H11 119.5
C10 C11 H11 119.5
C11 C12 C13 120.0(6)
C11 C12 H12 120.0
C13 C12 H12 120.0
C8 C13 C12 120.2(6)
C8 C13 H13 119.9
C12 C13 H13 119.9
C10 C14 H14A 109.5
C10 C14 H14B 109.5
H14A C14 H14B 109.5
C10 C14 H14C 109.5
H14A C14 H14C 109.5
H14B C14 H14C 109.5
C7 N1 S1 124.4(4)
C7 N1 H1N 125(3)
S1 N1 H1N 111(3)
O1 S1 O2 119.7(2)
O1 S1 N1 104.7(2)
O2 S1 N1 108.5(2)
O1 S1 C1 109.0(2)
O2 S1 C1 107.5(2)
N1 S1 C1 106.7(2)
C20 C15 C16 121.2(6)
C20 C15 S2 120.2(5)
C16 C15 S2 118.6(5)
C17 C16 C15 119.1(6)
C17 C16 H16 120.4
C15 C16 H16 120.4
C18 C17 C16 120.0(7)
C18 C17 H17 120.0
C16 C17 H17 120.0
C19 C18 C17 120.7(7)
C19 C18 H18 119.7
C17 C18 H18 119.7
C18 C19 C20 120.1(7)
C18 C19 H19 119.9
C20 C19 H19 119.9
C15 C20 C19 118.9(6)
C15 C20 H20 120.6
C19 C20 H20 120.6
O6 C21 N2 121.4(5)
O6 C21 C22 122.7(5)
N2 C21 C22 115.8(4)
C27 C22 C23 119.0(5)
C27 C22 C21 117.0(5)
C23 C22 C21 124.1(4)
C22 C23 C24 121.2(5)
C22 C23 H23 119.4
C24 C23 H23 119.4
C25 C24 C23 118.2(5)
C25 C24 C28 120.4(6)
C23 C24 C28 121.4(6)
C26 C25 C24 121.3(6)
C26 C25 H25 119.4
C24 C25 H25 119.4
C25 C26 C27 119.9(6)
C25 C26 H26 120.1
C27 C26 H26 120.1
C26 C27 C22 120.5(6)
C26 C27 H27 119.7
C22 C27 H27 119.7
C24 C28 H28A 109.5
C24 C28 H28B 109.5
H28A C28 H28B 109.5
C24 C28 H28C 109.5
H28A C28 H28C 109.5
H28B C28 H28C 109.5
C21 N2 S2 124.1(3)
C21 N2 H2N 124(3)
S2 N2 H2N 109(3)
O5 S2 O4 121.1(2)
O5 S2 N2 108.2(2)
O4 S2 N2 103.4(2)
O5 S2 C15 108.6(3)
O4 S2 C15 109.2(3)
N2 S2 C15 105.2(2)
C30 C29 C34 121.5(5)
C30 C29 S3 120.1(4)
C34 C29 S3 118.3(4)
C29 C30 C31 118.6(5)
C29 C30 H30 120.7
C31 C30 H30 120.7
C32 C31 C30 120.8(6)
C32 C31 H31 119.6
C30 C31 H31 119.6
C33 C32 C31 120.0(6)
C33 C32 H32 120.0
C31 C32 H32 120.0
C34 C33 C32 120.5(6)
C34 C33 H33 119.8
C32 C33 H33 119.8
C33 C34 C29 118.6(5)
C33 C34 H34 120.7
C29 C34 H34 120.7
O9 C35 N3 122.2(5)
O9 C35 C36 122.9(5)
N3 C35 C36 114.9(5)
C37 C36 C41 120.1(6)
C37 C36 C35 121.5(5)
C41 C36 C35 118.4(6)
C36 C37 C38 120.8(6)
C36 C37 H37 119.6
C38 C37 H37 119.6
C39 C38 C37 117.3(7)
C39 C38 C42 122.0(7)
C37 C38 C42 120.8(7)
C40 C39 C38 122.7(7)
C40 C39 H39 118.7
C38 C39 H39 118.7
C39 C40 C41 119.7(7)
C39 C40 H40 120.2
C41 C40 H40 120.2
C40 C41 C36 119.6(7)
C40 C41 H41 120.2
C36 C41 H41 120.2
C38 C42 H42A 109.5
C38 C42 H42B 109.5
H42A C42 H42B 109.5
C38 C42 H42C 109.5
H42A C42 H42C 109.5
H42B C42 H42C 109.5
C35 N3 S3 124.4(4)
C35 N3 H3N 123(3)
S3 N3 H3N 111(3)
O8 S3 O7 119.9(3)
O8 S3 N3 104.0(2)
O7 S3 N3 107.8(2)
O8 S3 C29 108.6(2)
O7 S3 C29 107.7(2)
N3 S3 C29 108.3(2)

loop_
_geom_bond_atom_site_label_1
_geom_bond_atom_site_label_2
_geom_bond_distance
C1 C2 1.369(7)
C1 C6 1.381(7)
C1 S1 1.754(5)
C2 C3 1.383(8)
C2 H2 0.9300
C3 C4 1.371(9)
C3 H3 0.9300
C4 C5 1.367(9)
C4 H4 0.9300
C5 C6 1.375(8)
C5 H5 0.9300
C6 H6 0.9300
C7 O3 1.212(6)
C7 N1 1.381(6)
C7 C8 1.487(7)
C8 C13 1.372(7)
C8 C9 1.377(7)
C9 C10 1.378(8)
C9 H9 0.9300
C10 C11 1.369(8)
C10 C14 1.505(8)
C11 C12 1.367(8)
C11 H11 0.9300
C12 C13 1.377(7)
C12 H12 0.9300
C13 H13 0.9300
C14 H14A 0.9600
C14 H14B 0.9600
C14 H14C 0.9600
N1 S1 1.652(4)
N1 H1N 0.849(19)
O1 S1 1.422(4)
O2 S1 1.435(3)
C15 C20 1.370(7)
C15 C16 1.379(7)
C15 S2 1.756(6)
C16 C17 1.372(8)
C16 H16 0.9300
C17 C18 1.370(9)
C17 H17 0.9300
C18 C19 1.363(9)
C18 H18 0.9300
C19 C20 1.382(8)
C19 H19 0.9300
C20 H20 0.9300
C21 O6 1.220(5)
C21 N2 1.375(6)
C21 C22 1.482(7)
C22 C27 1.382(7)
C22 C23 1.384(6)
C23 C24 1.386(7)
C23 H23 0.9300
C24 C25 1.384(8)
C24 C28 1.501(8)
C25 C26 1.366(9)
C25 H25 0.9300
C26 C27 1.374(8)
C26 H26 0.9300
C27 H27 0.9300
C28 H28A 0.9600
C28 H28B 0.9600
C28 H28C 0.9600
N2 S2 1.671(4)
N2 H2N 0.857(19)
O4 S2 1.426(4)
O5 S2 1.426(4)
C29 C30 1.367(7)
C29 C34 1.391(7)
C29 S3 1.753(5)
C30 C31 1.376(7)
C30 H30 0.9300
C31 C32 1.374(8)
C31 H31 0.9300
C32 C33 1.372(8)
C32 H32 0.9300
C33 C34 1.371(7)
C33 H33 0.9300
C34 H34 0.9300
C35 O9 1.209(6)
C35 N3 1.378(6)
C35 C36 1.491(7)
C36 C37 1.377(7)
C36 C41 1.382(7)
C37 C38 1.394(8)
C37 H37 0.9300
C38 C39 1.381(10)
C38 C42 1.502(9)
C39 C40 1.355(10)
C39 H39 0.9300
C40 C41 1.378(9)
C40 H40 0.9300
C41 H41 0.9300
C42 H42A 0.9600
C42 H42B 0.9600
C42 H42C 0.9600
N3 S3 1.638(4)
N3 H3N 0.846(19)
O7 S3 1.437(4)
O8 S3 1.429(4)

loop_
_geom_hbond_atom_site_label_D
_geom_hbond_atom_site_label_H
_geom_hbond_atom_site_label_A
_geom_hbond_site_symmetry_A
_geom_hbond_distance_DH
_geom_hbond_distance_HA
_geom_hbond_distance_DA
_geom_hbond_angle_DHA
N1 H1N O7 1_456 0.849(19) 2.04(2) 2.864(5) 164(5)
N2 H2N O2 1_554 0.857(19) 2.15(3) 2.920(5) 150(5)
N3 H3N O6 . 0.846(19) 2.05(2) 2.891(5) 172(5)

loop_
_geom_torsion_atom_site_label_1
_geom_torsion_atom_site_label_2
_geom_torsion_atom_site_label_3
_geom_torsion_atom_site_label_4
_geom_torsion
C6 C1 C2 C3 -0.4(9)
S1 C1 C2 C3 -179.4(5)
C1 C2 C3 C4 0.6(11)
C2 C3 C4 C5 -0.6(12)
C3 C4 C5 C6 0.5(12)
C4 C5 C6 C1 -0.3(10)
C2 C1 C6 C5 0.3(9)
S1 C1 C6 C5 179.3(5)
O3 C7 C8 C13 152.1(6)
N1 C7 C8 C13 -28.9(7)
O3 C7 C8 C9 -25.4(8)
N1 C7 C8 C9 153.6(5)
C13 C8 C9 C10 0.3(9)
C7 C8 C9 C10 177.9(5)
C8 C9 C10 C11 -1.9(9)
C8 C9 C10 C14 178.9(6)
C9 C10 C11 C12 1.9(10)
C14 C10 C11 C12 -178.9(7)
C10 C11 C12 C13 -0.3(10)
C9 C8 C13 C12 1.2(8)
C7 C8 C13 C12 -176.3(5)
C11 C12 C13 C8 -1.3(9)
O3 C7 N1 S1 -8.8(8)
C8 C7 N1 S1 172.2(4)
C7 N1 S1 O1 -173.1(4)
C7 N1 S1 O2 -44.2(5)
C7 N1 S1 C1 71.4(5)
C2 C1 S1 O1 147.0(5)
C6 C1 S1 O1 -31.9(5)
C2 C1 S1 O2 15.9(5)
C6 C1 S1 O2 -163.1(4)
C2 C1 S1 N1 -100.4(5)
C6 C1 S1 N1 80.6(5)
C20 C15 C16 C17 -0.7(9)
S2 C15 C16 C17 178.0(5)
C15 C16 C17 C18 -0.2(10)
C16 C17 C18 C19 0.7(12)
C17 C18 C19 C20 -0.4(13)
C16 C15 C20 C19 0.9(10)
S2 C15 C20 C19 -177.7(5)
C18 C19 C20 C15 -0.4(12)
O6 C21 C22 C27 -18.3(7)
N2 C21 C22 C27 160.5(5)
O6 C21 C22 C23 161.6(5)
N2 C21 C22 C23 -19.6(7)
C27 C22 C23 C24 -0.3(8)
C21 C22 C23 C24 179.9(5)
C22 C23 C24 C25 -1.5(8)
C22 C23 C24 C28 177.7(5)
C23 C24 C25 C26 2.1(9)
C28 C24 C25 C26 -177.1(6)
C24 C25 C26 C27 -0.8(11)
C25 C26 C27 C22 -1.1(10)
C23 C22 C27 C26 1.6(9)
C21 C22 C27 C26 -178.5(5)
O6 C21 N2 S2 3.6(7)
C22 C21 N2 S2 -175.3(3)
C21 N2 S2 O5 -51.1(5)
C21 N2 S2 O4 179.3(4)
C21 N2 S2 C15 64.8(5)
C20 C15 S2 O5 8.5(6)
C16 C15 S2 O5 -170.1(4)
C20 C15 S2 O4 142.5(5)
C16 C15 S2 O4 -36.2(5)
C20 C15 S2 N2 -107.2(5)
C16 C15 S2 N2 74.2(5)
C34 C29 C30 C31 0.4(8)
S3 C29 C30 C31 -177.9(4)
C29 C30 C31 C32 -0.9(8)
C30 C31 C32 C33 0.5(10)
C31 C32 C33 C34 0.4(10)
C32 C33 C34 C29 -0.9(9)
C30 C29 C34 C33 0.4(8)
S3 C29 C34 C33 178.8(5)
O9 C35 C36 C37 147.1(6)
N3 C35 C36 C37 -32.8(7)
O9 C35 C36 C41 -32.2(8)
N3 C35 C36 C41 147.9(5)
C41 C36 C37 C38 -0.1(9)
C35 C36 C37 C38 -179.5(5)
C36 C37 C38 C39 -0.3(9)
C36 C37 C38 C42 178.7(6)
C37 C38 C39 C40 0.1(11)
C42 C38 C39 C40 -178.8(7)
C38 C39 C40 C41 0.4(12)
C39 C40 C41 C36 -0.9(11)
C37 C36 C41 C40 0.7(9)
C35 C36 C41 C40 -179.9(5)
O9 C35 N3 S3 -6.2(8)
C36 C35 N3 S3 173.7(4)
C35 N3 S3 O8 179.9(4)
C35 N3 S3 O7 -51.8(5)
C35 N3 S3 C29 64.5(5)
C30 C29 S3 O8 144.2(4)
C34 C29 S3 O8 -34.2(5)
C30 C29 S3 O7 13.0(5)
C34 C29 S3 O7 -165.4(4)
C30 C29 S3 N3 -103.4(4)
C34 C29 S3 N3 78.2(5)

loop_
_cod_related_entry_id
_cod_related_entry_database
_cod_related_entry_code
1 ChemSpider 9272919
